data_2221933
loop_
_publ_author_name
'Selvanayagam, S.'
'Sridhar, B.'
'Ravikumar, K.'

_publ_section_title
;
 Darifenacin hydrobromide
;
_journal_coeditor_code BT2946
_journal_issue 6
_journal_name_full 'Acta Crystallographica Section E'
_journal_page_first o1286
_journal_paper_doi 10.1107/S1600536809017085
_journal_volume 65
_journal_year 2009
_chemical_formula_iupac 'C28 H31 N2 O2 +, Br -'
_chemical_formula_moiety 'C28 H31 N2 O2 +, Br -'
_chemical_formula_sum 'C28 H31 Br N2 O2'
_chemical_formula_weight 507.46
_chemical_name_common
;
Darifenacin hydrobromide
;
_chemical_name_systematic
;
(<i>S</i>)-3-[(aminocarbonyl)diphenylmethyl]-1-[2-(2,3-dihydrobenzofuran-5-
yl)ethyl]pyrrolidinium bromide
;
_space_group_IT_number 19
_symmetry_cell_setting orthorhombic
_symmetry_space_group_name_Hall 'P 2ac 2ab'
_symmetry_space_group_name_H-M 'P 21 21 21'
_atom_sites_solution_hydrogens geom
_atom_sites_solution_primary direct
_atom_sites_solution_secondary difmap
_audit_creation_method SHELXL-97
_cell_angle_alpha 90.00
_cell_angle_beta 90.00
_cell_angle_gamma 90.00
_cell_formula_units_Z 4
_cell_length_a 10.2632(7)
_cell_length_b 10.9525(8)
_cell_length_c 21.7459(16)
_cell_measurement_reflns_used 18484
_cell_measurement_temperature 293(2)
_cell_measurement_theta_max 24.9
_cell_measurement_theta_min 2.1
_cell_volume 2444.4(3)
_computing_cell_refinement 'SAINT (Bruker, 2001)'
_computing_data_collection 'SMART (Bruker, 2001)'
_computing_data_reduction 'SAINT (Bruker, 2001)'
_computing_molecular_graphics
;
ORTEP3 (Farrugia, 1997) and PLATON (Spek, 2009)
;
_computing_publication_material 'SHELXL97 (Sheldrick, 2008) and PARST (Nardelli, 1995)'
_computing_structure_refinement 'SHELXL97 (Sheldrick, 2008)'
_computing_structure_solution 'SHELXS97 (Sheldrick, 2008)'
_diffrn_ambient_temperature 293(2)
_diffrn_measured_fraction_theta_full 0.999
_diffrn_measured_fraction_theta_max 0.993
_diffrn_measurement_device 'Bruker SMART APEX'
_diffrn_measurement_device_type 'Bruker SMART APEX CCD area-detector'
_diffrn_measurement_method '\w scans'
_diffrn_radiation_monochromator graphite
_diffrn_radiation_source 'fine-focus sealed tube'
_diffrn_radiation_type MoK\a
_diffrn_radiation_wavelength 0.71073
_diffrn_reflns_av_R_equivalents 0.0648
_diffrn_reflns_av_sigmaI/netI 0.0444
_diffrn_reflns_limit_h_max 13
_diffrn_reflns_limit_h_min -13
_diffrn_reflns_limit_k_max 14
_diffrn_reflns_limit_k_min -14
_diffrn_reflns_limit_l_max 28
_diffrn_reflns_limit_l_min -28
_diffrn_reflns_number 27916
_diffrn_reflns_theta_full 25.00
_diffrn_reflns_theta_max 28.02
_diffrn_reflns_theta_min 1.87
_diffrn_standards_decay_% 0
_diffrn_standards_number 0
_exptl_absorpt_coefficient_mu 1.709
_exptl_absorpt_correction_type none
_exptl_crystal_colour Colourless
_exptl_crystal_density_diffrn 1.379
_exptl_crystal_density_method 'not measured'
_exptl_crystal_description Block
_exptl_crystal_F_000 1056
_exptl_crystal_size_max 0.24
_exptl_crystal_size_mid 0.22
_exptl_crystal_size_min 0.20
_refine_diff_density_max 0.552
_refine_diff_density_min -0.843
_refine_ls_abs_structure_details 'Flack  (1983), 2471 Friedel pairs'
_refine_ls_abs_structure_Flack 0.005(13)
_refine_ls_extinction_method none
_refine_ls_goodness_of_fit_ref 1.071
_refine_ls_hydrogen_treatment mixed
_refine_ls_matrix_type full
_refine_ls_number_parameters 315
_refine_ls_number_reflns 5777
_refine_ls_number_restraints 2
_refine_ls_restrained_S_all 1.071
_refine_ls_R_factor_all 0.0665
_refine_ls_R_factor_gt 0.0540
_refine_ls_shift/su_max_lt 0.001
_refine_ls_shift/su_mean <0.001
_refine_ls_structure_factor_coef Fsqd
_refine_ls_weighting_details 'calc w=1/[\s^2^(Fo^2^)+(0.0300P)^2^+2.3972P] where P=(Fo^2^+2Fc^2^)/3'
_refine_ls_weighting_scheme calc
_refine_ls_wR_factor_gt 0.1168
_refine_ls_wR_factor_ref 0.1212
_reflns_number_gt 4703
_reflns_number_total 5777
_reflns_threshold_expression I>2\s(I)
_cod_data_source_file bt2946.cif
_cod_data_source_block I
_cod_depositor_comments
;
The following automatic conversions were performed:
'_symmetry_cell_setting' value 'Orthorhombic' changed to 'orthorhombic'
according to '/home/saulius/struct/CIF-dictionaries/cif_core.dic'
dictionary named 'cif_core.dic' version 2.4.1 from 2010-06-29.

Automatic conversion script
Id: cif_fix_enum 1527 2010-12-29 10:47:43Z saulius 

The following automatic conversions were performed:

'_symmetry_cell_setting' value 'Orthorhombic' changed to
'orthorhombic' according to
/home/saulius/struct/CIF-dictionaries/cif_core.dic dictionary named
'cif_core.dic' version 2.4.1 from 2010-06-29.

Automatic conversion script
Id: cif_fix_values 1715 2011-07-08 13:25:40Z adriana 
;
_cod_database_code 2221933
_cod_database_fobs_code 2221933

loop_
_symmetry_equiv_pos_as_xyz
'x, y, z'
'-x+1/2, -y, z+1/2'
'-x, y+1/2, -z+1/2'
'x+1/2, -y+1/2, -z'

loop_
_atom_site_type_symbol
_atom_site_label
_atom_site_fract_x
_atom_site_fract_y
_atom_site_fract_z
_atom_site_U_iso_or_equiv
_atom_site_adp_type
_atom_site_calc_flag
_atom_site_refinement_flags
_atom_site_occupancy
_atom_site_disorder_assembly
_atom_site_disorder_group
Br Br1 0.20755(4) 0.88262(6) 0.09168(2) 0.07287(18) Uani d . 1 . .
O O1 0.8147(3) 0.9481(3) 1.04271(14) 0.0553(8) Uani d . 1 . .
O O2 0.2700(4) 0.7835(4) 0.66039(17) 0.0893(13) Uani d . 1 . .
N N1 0.4854(5) 0.8538(3) 1.00332(19) 0.0796(14) Uani d . 1 B .
H H1 0.4034 0.8587 1.0190 0.096 Uiso calc R 1 . .
N N2 0.9041(4) 1.0090(4) 1.1310(2) 0.0599(10) Uani d D 1 . .
H H2NA 0.899(6) 1.047(5) 1.1657(14) 0.08(2) Uiso d D 1 . .
H H2NB 0.979(3) 0.977(5) 1.124(3) 0.088(19) Uiso d D 1 . .
C C1 0.5303(4) 0.9721(3) 1.02376(18) 0.0430(9) Uani d . 1 . .
H H1A 0.4634 1.0334 1.0175 0.052 Uiso calc R 1 . .
H H1B 0.6079 0.9963 1.0014 0.052 Uiso calc R 1 . .
C C2 0.5605(3) 0.9574(3) 1.0923(2) 0.0389(8) Uani d . 1 . .
H H2 0.4809 0.9792 1.1146 0.047 Uiso calc R 1 . .
C C3 0.5793(4) 0.8189(4) 1.1003(2) 0.0475(9) Uani d . 1 . .
H H3A 0.6706 0.7999 1.1068 0.057 Uiso calc R 1 . .
H H3B 0.5299 0.7897 1.1354 0.057 Uiso calc R 1 . .
C C4 0.5312(6) 0.7607(4) 1.0422(2) 0.0686(14) Uani d . 1 . .
H H4A 0.6014 0.7163 1.0224 0.082 Uiso calc R 1 . .
H H4B 0.4615 0.7037 1.0514 0.082 Uiso calc R 1 . .
C C5 0.6692(3) 1.0458(3) 1.11486(17) 0.0362(8) Uani d . 1 . .
C C6 0.6657(3) 1.0607(4) 1.18514(18) 0.0426(9) Uani d . 1 . .
C C7 0.6340(5) 0.9655(5) 1.2246(2) 0.0617(12) Uani d . 1 . .
H H7 0.6143 0.8890 1.2085 0.074 Uiso calc R 1 . .
C C8 0.6316(6) 0.9834(6) 1.2875(2) 0.0774(16) Uani d . 1 . .
H H8 0.6084 0.9190 1.3131 0.093 Uiso calc R 1 . .
C C9 0.6623(6) 1.0930(6) 1.3127(2) 0.0794(17) Uani d . 1 . .
H H9 0.6607 1.1041 1.3551 0.095 Uiso calc R 1 . .
C C10 0.6950(7) 1.1847(6) 1.2750(2) 0.0826(17) Uani d . 1 . .
H H10 0.7169 1.2597 1.2921 0.099 Uiso calc R 1 . .
C C11 0.6975(5) 1.1726(4) 1.2122(2) 0.0611(11) Uani d . 1 . .
H H11 0.7202 1.2388 1.1877 0.073 Uiso calc R 1 . .
C C12 0.8038(4) 0.9953(3) 1.0934(2) 0.0411(8) Uani d . 1 . .
C C13 0.6455(3) 1.1693(3) 1.08343(16) 0.0351(7) Uani d . 1 . .
C C14 0.7313(4) 1.2233(4) 1.04213(18) 0.0448(9) Uani d . 1 . .
H H14 0.8116 1.1868 1.0346 0.054 Uiso calc R 1 . .
C C15 0.6995(5) 1.3297(4) 1.0122(2) 0.0540(10) Uani d . 1 . .
H H15 0.7576 1.3626 0.9838 0.065 Uiso calc R 1 . .
C C16 0.5835(4) 1.3883(4) 1.0233(2) 0.0539(10) Uani d . 1 . .
H H16 0.5631 1.4611 1.0034 0.065 Uiso calc R 1 . .
C C17 0.4976(4) 1.3360(4) 1.06486(19) 0.0516(10) Uani d . 1 . .
H H17 0.4181 1.3738 1.0727 0.062 Uiso calc R 1 . .
C C18 0.5280(4) 1.2300(4) 1.0944(2) 0.0476(9) Uani d . 1 . .
H H18 0.4693 1.1974 1.1225 0.057 Uiso calc R 1 . .
C C19 0.4492(5) 0.8315(4) 0.94064(19) 0.0540(10) Uani d . 1 . .
H H19A 0.3583 0.8072 0.9412 0.065 Uiso calc R 1 A 1
H H19B 0.4983 0.7606 0.9274 0.065 Uiso calc R 1 A 1
C C20A 0.4620(17) 0.9225(13) 0.8917(6) 0.061(4) Uani d P 0.34 B 1
H H20A 0.5507 0.9234 0.8762 0.073 Uiso calc PR 0.34 B 1
H H20B 0.4417 1.0031 0.9075 0.073 Uiso calc PR 0.34 B 1
C C20B 0.3745(7) 0.9232(6) 0.9058(3) 0.0522(15) Uani d P 0.66 B 2
H H20C 0.4175 1.0019 0.9090 0.063 Uiso calc PR 0.66 B 2
H H20D 0.2882 0.9310 0.9235 0.063 Uiso calc PR 0.66 B 2
C C21 0.3624(6) 0.8874(5) 0.8370(2) 0.0757(15) Uani d . 1 . .
C C22 0.2571(6) 0.9394(5) 0.8092(3) 0.0838(19) Uani d . 1 B .
H H22 0.2082 0.9963 0.8310 0.101 Uiso calc R 1 . .
C C23 0.2203(7) 0.9105(5) 0.7496(3) 0.0851(17) Uani d . 1 . .
H H23 0.1490 0.9477 0.7310 0.102 Uiso calc R 1 B .
C C24 0.2931(6) 0.8250(5) 0.7192(2) 0.0676(13) Uani d . 1 B .
C C25 0.3778(7) 0.7098(8) 0.6432(3) 0.101(2) Uani d . 1 . .
H H25A 0.4329 0.7537 0.6145 0.121 Uiso calc R 1 . .
H H25B 0.3474 0.6358 0.6233 0.121 Uiso calc R 1 . .
C C26 0.4540(6) 0.6781(7) 0.7004(3) 0.0924(19) Uani d . 1 B .
H H26A 0.5470 0.6875 0.6941 0.111 Uiso calc R 1 . .
H H26B 0.4357 0.5956 0.7142 0.111 Uiso calc R 1 . .
C C27 0.4011(5) 0.7728(5) 0.7451(2) 0.0620(12) Uani d . 1 . .
C C28 0.4357(6) 0.8019(5) 0.8044(2) 0.0731(15) Uani d . 1 B .
H H28 0.5075 0.7649 0.8227 0.088 Uiso calc R 1 . .

loop_
_atom_site_aniso_label
_atom_site_aniso_U_11
_atom_site_aniso_U_22
_atom_site_aniso_U_33
_atom_site_aniso_U_12
_atom_site_aniso_U_13
_atom_site_aniso_U_23
Br1 0.04001(18) 0.1050(4) 0.0736(3) -0.0003(3) -0.0002(2) 0.0401(3)
O1 0.0539(18) 0.0521(17) 0.0601(18) 0.0106(14) 0.0124(14) -0.0081(14)
O2 0.105(3) 0.098(3) 0.065(2) -0.006(3) -0.041(2) -0.005(2)
N1 0.133(4) 0.044(2) 0.062(2) -0.029(2) -0.040(3) 0.0073(18)
N2 0.0346(19) 0.075(3) 0.070(3) 0.0114(19) 0.0007(18) -0.004(2)
C1 0.049(2) 0.0344(19) 0.045(2) -0.0030(16) -0.0053(17) -0.0020(16)
C2 0.0372(17) 0.0395(19) 0.0400(19) -0.0023(15) 0.0002(17) 0.0062(17)
C3 0.055(2) 0.042(2) 0.046(2) -0.0027(18) 0.0002(19) 0.0074(18)
C4 0.108(4) 0.039(2) 0.058(3) 0.012(3) -0.013(3) 0.001(2)
C5 0.0321(17) 0.0388(19) 0.0378(19) -0.0017(14) 0.0028(13) -0.0005(15)
C6 0.0356(18) 0.051(2) 0.041(2) 0.0044(16) -0.0004(15) 0.0007(17)
C7 0.087(3) 0.060(3) 0.039(2) -0.002(3) 0.003(2) 0.001(2)
C8 0.113(4) 0.081(4) 0.039(3) 0.012(3) -0.002(3) 0.009(3)
C9 0.095(4) 0.106(5) 0.037(2) 0.033(3) -0.006(2) -0.015(3)
C10 0.098(4) 0.094(4) 0.056(3) 0.018(4) -0.023(3) -0.036(3)
C11 0.071(3) 0.060(3) 0.053(3) -0.006(3) -0.007(2) -0.005(2)
C12 0.0372(17) 0.0320(17) 0.054(2) 0.0011(15) 0.008(2) 0.0026(17)
C13 0.0376(16) 0.0329(17) 0.0347(18) -0.0025(13) -0.0019(14) -0.0049(15)
C14 0.039(2) 0.041(2) 0.054(2) -0.0039(16) 0.0063(17) -0.0055(17)
C15 0.061(2) 0.042(2) 0.059(2) -0.013(2) 0.003(2) 0.0085(18)
C16 0.071(3) 0.038(2) 0.052(2) 0.002(2) -0.014(2) -0.003(2)
C17 0.059(2) 0.046(2) 0.050(2) 0.0158(19) -0.0084(19) -0.0079(18)
C18 0.0421(19) 0.055(2) 0.046(2) 0.0082(17) 0.0016(18) 0.000(2)
C19 0.070(3) 0.041(2) 0.051(2) 0.002(2) -0.012(2) -0.0066(19)
C20A 0.071(9) 0.058(8) 0.053(8) -0.014(7) -0.012(7) 0.015(6)
C20B 0.058(4) 0.041(3) 0.058(4) 0.005(3) -0.009(4) 0.003(3)
C21 0.123(4) 0.049(3) 0.055(3) -0.007(3) -0.026(3) 0.006(2)
C22 0.114(5) 0.067(3) 0.071(4) 0.021(3) -0.013(3) 0.000(3)
C23 0.094(4) 0.071(4) 0.090(4) 0.016(3) -0.038(4) -0.009(3)
C24 0.077(3) 0.068(3) 0.058(3) -0.010(3) -0.026(3) 0.012(2)
C25 0.098(5) 0.141(7) 0.063(4) -0.020(5) -0.001(3) -0.021(4)
C26 0.079(4) 0.105(5) 0.093(4) 0.002(3) -0.018(3) -0.022(4)
C27 0.061(3) 0.070(3) 0.055(3) -0.013(2) -0.017(2) 0.002(2)
C28 0.084(4) 0.066(3) 0.070(3) 0.004(3) -0.037(3) 0.005(3)

loop_
_atom_type_symbol
_atom_type_description
_atom_type_scat_dispersion_real
_atom_type_scat_dispersion_imag
_atom_type_scat_source
C C 0.0033 0.0016 'International Tables Vol C Tables 4.2.6.8 and 6.1.1.4'
H H 0.0000 0.0000 'International Tables Vol C Tables 4.2.6.8 and 6.1.1.4'
N N 0.0061 0.0033 'International Tables Vol C Tables 4.2.6.8 and 6.1.1.4'
O O 0.0106 0.0060 'International Tables Vol C Tables 4.2.6.8 and 6.1.1.4'
Br Br -0.2901 2.4595 'International Tables Vol C Tables 4.2.6.8 and 6.1.1.4'

loop_
_geom_angle_atom_site_label_1
_geom_angle_atom_site_label_2
_geom_angle_atom_site_label_3
_geom_angle_site_symmetry_1
_geom_angle_site_symmetry_3
_geom_angle
_geom_angle_publ_flag
C24 O2 C25 . . 107.4(4) ?
C4 N1 C19 . . 122.4(4) ?
C4 N1 C1 . . 111.0(4) ?
C19 N1 C1 . . 121.8(4) ?
C4 N1 H1 . . 97.3 ?
C19 N1 H1 . . 97.3 ?
C1 N1 H1 . . 97.3 ?
C12 N2 H2NA . . 123(4) ?
C12 N2 H2NB . . 122(4) ?
H2NA N2 H2NB . . 114(6) ?
N1 C1 C2 . . 105.6(3) ?
N1 C1 H1A . . 110.6 ?
C2 C1 H1A . . 110.6 ?
N1 C1 H1B . . 110.6 ?
C2 C1 H1B . . 110.6 ?
H1A C1 H1B . . 108.7 ?
C1 C2 C3 . . 103.9(3) ?
C1 C2 C5 . . 112.8(3) ?
C3 C2 C5 . . 119.1(3) ?
C1 C2 H2 . . 106.8 ?
C3 C2 H2 . . 106.8 ?
C5 C2 H2 . . 106.8 ?
C4 C3 C2 . . 106.4(4) ?
C4 C3 H3A . . 110.5 ?
C2 C3 H3A . . 110.5 ?
C4 C3 H3B . . 110.5 ?
C2 C3 H3B . . 110.5 ?
H3A C3 H3B . . 108.6 ?
N1 C4 C3 . . 108.0(4) ?
N1 C4 H4A . . 110.1 ?
C3 C4 H4A . . 110.1 ?
N1 C4 H4B . . 110.1 ?
C3 C4 H4B . . 110.1 ?
H4A C4 H4B . . 108.4 ?
C13 C5 C6 . . 110.2(3) ?
C13 C5 C2 . . 107.1(3) ?
C6 C5 C2 . . 111.3(3) ?
C13 C5 C12 . . 108.6(3) ?
C6 C5 C12 . . 110.8(3) ?
C2 C5 C12 . . 108.6(3) ?
C7 C6 C11 . . 116.9(4) ?
C7 C6 C5 . . 122.7(4) ?
C11 C6 C5 . . 120.4(4) ?
C8 C7 C6 . . 120.6(5) ?
C8 C7 H7 . . 119.7 ?
C6 C7 H7 . . 119.7 ?
C9 C8 C7 . . 121.5(5) ?
C9 C8 H8 . . 119.3 ?
C7 C8 H8 . . 119.3 ?
C10 C9 C8 . . 118.3(5) ?
C10 C9 H9 . . 120.8 ?
C8 C9 H9 . . 120.8 ?
C9 C10 C11 . . 122.8(5) ?
C9 C10 H10 . . 118.6 ?
C11 C10 H10 . . 118.6 ?
C10 C11 C6 . . 120.0(5) ?
C10 C11 H11 . . 120.0 ?
C6 C11 H11 . . 120.0 ?
O1 C12 N2 . . 122.4(4) ?
O1 C12 C5 . . 120.1(4) ?
N2 C12 C5 . . 117.6(3) ?
C14 C13 C18 . . 117.1(3) ?
C14 C13 C5 . . 124.2(3) ?
C18 C13 C5 . . 118.7(3) ?
C15 C14 C13 . . 121.1(4) ?
C15 C14 H14 . . 119.5 ?
C13 C14 H14 . . 119.5 ?
C14 C15 C16 . . 121.3(4) ?
C14 C15 H15 . . 119.4 ?
C16 C15 H15 . . 119.4 ?
C15 C16 C17 . . 118.2(4) ?
C15 C16 H16 . . 120.9 ?
C17 C16 H16 . . 120.9 ?
C18 C17 C16 . . 120.9(4) ?
C18 C17 H17 . . 119.6 ?
C16 C17 H17 . . 119.6 ?
C17 C18 C13 . . 121.5(4) ?
C17 C18 H18 . . 119.2 ?
C13 C18 H18 . . 119.2 ?
N1 C19 C20A . . 123.5(6) ?
N1 C19 C20B . . 120.5(4) ?
C20A C19 C20B . . 37.7(7) ?
N1 C19 H19A . . 106.4 ?
C20A C19 H19A . . 106.4 ?
C20B C19 H19A . . 72.2 ?
N1 C19 H19B . . 106.4 ?
C20A C19 H19B . . 106.4 ?
C20B C19 H19B . . 131.6 ?
H19A C19 H19B . . 106.5 ?
C19 C20A C21 . . 108.4(9) ?
C19 C20A H20A . . 110.0 ?
C21 C20A H20A . . 110.0 ?
C19 C20A H20B . . 110.0 ?
C21 C20A H20B . . 110.0 ?
H20A C20A H20B . . 108.4 ?
C19 C20B C21 . . 111.4(5) ?
C19 C20B H20C . . 109.3 ?
C21 C20B H20C . . 109.3 ?
C19 C20B H20D . . 109.3 ?
C21 C20B H20D . . 109.3 ?
H20C C20B H20D . . 108.0 ?
C22 C21 C28 . . 118.9(5) ?
C22 C21 C20B . . 112.6(6) ?
C28 C21 C20B . . 128.1(5) ?
C22 C21 C20A . . 136.8(8) ?
C28 C21 C20A . . 101.1(8) ?
C20B C21 C20A . . 34.8(6) ?
C21 C22 C23 . . 122.3(6) ?
C21 C22 H22 . . 118.8 ?
C23 C22 H22 . . 118.8 ?
C24 C23 C22 . . 117.3(5) ?
C24 C23 H23 . . 121.3 ?
C22 C23 H23 . . 121.3 ?
C23 C24 C27 . . 122.0(5) ?
C23 C24 O2 . . 125.4(5) ?
C27 C24 O2 . . 112.6(5) ?
O2 C25 C26 . . 108.4(5) ?
O2 C25 H25A . . 110.0 ?
C26 C25 H25A . . 110.0 ?
O2 C25 H25B . . 110.0 ?
C26 C25 H25B . . 110.0 ?
H25A C25 H25B . . 108.4 ?
C25 C26 C27 . . 100.7(5) ?
C25 C26 H26A . . 111.6 ?
C27 C26 H26A . . 111.6 ?
C25 C26 H26B . . 111.6 ?
C27 C26 H26B . . 111.6 ?
H26A C26 H26B . . 109.4 ?
C24 C27 C28 . . 119.9(5) ?
C24 C27 C26 . . 108.1(4) ?
C28 C27 C26 . . 131.7(5) ?
C27 C28 C21 . . 119.5(5) ?
C27 C28 H28 . . 120.2 ?
C21 C28 H28 . . 120.2 ?

loop_
_geom_bond_atom_site_label_1
_geom_bond_atom_site_label_2
_geom_bond_site_symmetry_2
_geom_bond_distance
_geom_bond_publ_flag
O1 C12 . 1.222(5) y
O2 C24 . 1.378(6) y
O2 C25 . 1.420(8) y
N1 C4 . 1.406(6) y
N1 C19 . 1.434(5) y
N1 C1 . 1.446(5) y
N1 H1 . 0.9100 ?
N2 C12 . 1.324(6) ?
N2 H2NA . 0.863(10) ?
N2 H2NB . 0.860(10) ?
C1 C2 . 1.530(6) ?
C1 H1A . 0.9700 ?
C1 H1B . 0.9700 ?
C2 C3 . 1.539(5) ?
C2 C5 . 1.557(5) ?
C2 H2 . 0.9800 ?
C3 C4 . 1.499(6) ?
C3 H3A . 0.9700 ?
C3 H3B . 0.9700 ?
C4 H4A . 0.9700 ?
C4 H4B . 0.9700 ?
C5 C13 . 1.535(5) ?
C5 C6 . 1.537(5) ?
C5 C12 . 1.561(5) ?
C6 C7 . 1.389(6) ?
C6 C11 . 1.398(6) ?
C7 C8 . 1.381(7) ?
C7 H7 . 0.9300 ?
C8 C9 . 1.357(8) ?
C8 H8 . 0.9300 ?
C9 C10 . 1.338(8) ?
C9 H9 . 0.9300 ?
C10 C11 . 1.372(6) ?
C10 H10 . 0.9300 ?
C11 H11 . 0.9300 ?
C13 C14 . 1.390(5) ?
C13 C18 . 1.397(5) ?
C14 C15 . 1.374(6) ?
C14 H14 . 0.9300 ?
C15 C16 . 1.375(7) ?
C15 H15 . 0.9300 ?
C16 C17 . 1.387(6) ?
C16 H16 . 0.9300 ?
C17 C18 . 1.363(6) ?
C17 H17 . 0.9300 ?
C18 H18 . 0.9300 ?
C19 C20A . 1.464(13) ?
C19 C20B . 1.473(7) ?
C19 H19A . 0.9700 ?
C19 H19B . 0.9700 ?
C20A C21 . 1.614(14) ?
C20A H20A . 0.9700 ?
C20A H20B . 0.9700 ?
C20B C21 . 1.551(9) ?
C20B H20C . 0.9700 ?
C20B H20D . 0.9700 ?
C21 C22 . 1.363(8) ?
C21 C28 . 1.395(8) ?
C22 C23 . 1.388(8) ?
C22 H22 . 0.9300 ?
C23 C24 . 1.368(8) ?
C23 H23 . 0.9300 ?
C24 C27 . 1.368(7) ?
C25 C26 . 1.511(8) ?
C25 H25A . 0.9700 ?
C25 H25B . 0.9700 ?
C26 C27 . 1.522(8) ?
C26 H26A . 0.9700 ?
C26 H26B . 0.9700 ?
C27 C28 . 1.375(7) ?
C28 H28 . 0.9300 ?

loop_
_geom_hbond_atom_site_label_D
_geom_hbond_atom_site_label_H
_geom_hbond_atom_site_label_A
_geom_hbond_site_symmetry_A
_geom_hbond_distance_DH
_geom_hbond_distance_HA
_geom_hbond_distance_DA
_geom_hbond_angle_DHA
N1 H1 Br1 1_556 0.91 2.57 3.453(6) 164
N2 H2NB Br1 1_656 0.860(10) 2.660(10) 3.514(4) 175(5)
C18 H18 O2 2_575 0.93 2.60 3.382(6) 142
C19 H19B Br1 4_566 0.97 2.69 3.609(5) 158
C4 H4A Br1 4_566 0.97 2.92 3.770(5) 147
C1 H1B O1 . 0.97 2.37 2.959(5) 119

loop_
_geom_torsion_atom_site_label_1
_geom_torsion_atom_site_label_2
_geom_torsion_atom_site_label_3
_geom_torsion_atom_site_label_4
_geom_torsion_site_symmetry_1
_geom_torsion_site_symmetry_2
_geom_torsion_site_symmetry_3
_geom_torsion_site_symmetry_4
_geom_torsion
_geom_torsion_publ_flag
C4 N1 C1 C2 . . . . -23.2(6) ?
C19 N1 C1 C2 . . . . -179.2(5) ?
N1 C1 C2 C3 . . . . 20.9(4) ?
N1 C1 C2 C5 . . . . 151.3(4) ?
C1 C2 C3 C4 . . . . -12.2(5) ?
C5 C2 C3 C4 . . . . -138.7(4) ?
C19 N1 C4 C3 . . . . 171.2(5) ?
C1 N1 C4 C3 . . . . 15.3(7) ?
C2 C3 C4 N1 . . . . -1.1(6) ?
C1 C2 C5 C13 . . . . 40.3(4) ?
C3 C2 C5 C13 . . . . 162.5(4) ?
C1 C2 C5 C6 . . . . 160.8(3) ?
C3 C2 C5 C6 . . . . -77.0(5) ?
C1 C2 C5 C12 . . . . -76.9(4) ?
C3 C2 C5 C12 . . . . 45.3(5) ?
C13 C5 C6 C7 . . . . 154.5(4) ?
C2 C5 C6 C7 . . . . 35.8(5) ?
C12 C5 C6 C7 . . . . -85.2(5) ?
C13 C5 C6 C11 . . . . -26.7(5) ?
C2 C5 C6 C11 . . . . -145.4(4) ?
C12 C5 C6 C11 . . . . 93.6(4) ?
C11 C6 C7 C8 . . . . 1.5(7) ?
C5 C6 C7 C8 . . . . -179.7(5) ?
C6 C7 C8 C9 . . . . -1.3(9) ?
C7 C8 C9 C10 . . . . 0.2(9) ?
C8 C9 C10 C11 . . . . 0.6(10) ?
C9 C10 C11 C6 . . . . -0.4(9) ?
C7 C6 C11 C10 . . . . -0.7(7) ?
C5 C6 C11 C10 . . . . -179.5(5) ?
C13 C5 C12 O1 . . . . -77.7(4) ?
C6 C5 C12 O1 . . . . 161.0(4) ?
C2 C5 C12 O1 . . . . 38.5(5) ?
C13 C5 C12 N2 . . . . 100.3(4) ?
C6 C5 C12 N2 . . . . -20.9(5) ?
C2 C5 C12 N2 . . . . -143.5(4) ?
C6 C5 C13 C14 . . . . 122.6(4) ?
C2 C5 C13 C14 . . . . -116.2(4) ?
C12 C5 C13 C14 . . . . 1.0(5) ?
C6 C5 C13 C18 . . . . -60.5(4) ?
C2 C5 C13 C18 . . . . 60.8(4) ?
C12 C5 C13 C18 . . . . 177.9(3) ?
C18 C13 C14 C15 . . . . -2.0(6) ?
C5 C13 C14 C15 . . . . 175.0(4) ?
C13 C14 C15 C16 . . . . 1.9(6) ?
C14 C15 C16 C17 . . . . -1.2(6) ?
C15 C16 C17 C18 . . . . 0.7(6) ?
C16 C17 C18 C13 . . . . -0.8(6) ?
C14 C13 C18 C17 . . . . 1.4(6) ?
C5 C13 C18 C17 . . . . -175.7(4) ?
C4 N1 C19 C20A . . . . -149.3(10) ?
C1 N1 C19 C20A . . . . 4.0(12) ?
C4 N1 C19 C20B . . . . 166.0(6) ?
C1 N1 C19 C20B . . . . -40.7(8) ?
N1 C19 C20A C21 . . . . -157.4(7) ?
C20B C19 C20A C21 . . . . -59.4(9) ?
N1 C19 C20B C21 . . . . 172.5(5) ?
C20A C19 C20B C21 . . . . 65.9(11) ?
C19 C20B C21 C22 . . . . 156.0(6) ?
C19 C20B C21 C28 . . . . -16.8(10) ?
C19 C20B C21 C20A . . . . -62.4(10) ?
C19 C20A C21 C22 . . . . 118.0(10) ?
C19 C20A C21 C28 . . . . -83.9(11) ?
C19 C20A C21 C20B . . . . 61.1(9) ?
C28 C21 C22 C23 . . . . 0.0(9) ?
C20B C21 C22 C23 . . . . -173.6(6) ?
C20A C21 C22 C23 . . . . 155.2(10) ?
C21 C22 C23 C24 . . . . 1.0(10) ?
C22 C23 C24 C27 . . . . -2.5(9) ?
C22 C23 C24 O2 . . . . 178.9(6) ?
C25 O2 C24 C23 . . . . 171.6(6) ?
C25 O2 C24 C27 . . . . -7.1(7) ?
C24 O2 C25 C26 . . . . 15.4(7) ?
O2 C25 C26 C27 . . . . -16.7(7) ?
C23 C24 C27 C28 . . . . 3.0(8) ?
O2 C24 C27 C28 . . . . -178.2(5) ?
C23 C24 C27 C26 . . . . 177.2(6) ?
O2 C24 C27 C26 . . . . -4.0(6) ?
C25 C26 C27 C24 . . . . 12.5(6) ?
C25 C26 C27 C28 . . . . -174.3(6) ?
C24 C27 C28 C21 . . . . -1.9(8) ?
C26 C27 C28 C21 . . . . -174.5(6) ?
C22 C21 C28 C27 . . . . 0.5(9) ?
C20B C21 C28 C27 . . . . 172.9(6) ?
C20A C21 C28 C27 . . . . -162.5(7) ?
